data_7224613
loop_
_publ_author_name
'Chen, Wei-Chao'
'Qin, Chao'
'Wang, Xin-Long'
'Wu, Cai-Xia'
'Li, Yang-Guang'
'Zang, Hong-Ying'
'Shao, Kui-Zhan'
'Su, Zhong-Min'
'Wang, En-Bo'

_publ_section_title
;
 Trimeric hexa-dimethyltin-functionalized selenotungstate
 [{Sn(CH3)2(CH3COO)}3{Sn(CH3)2}3{Se2W18O62(OH)(H2O)}3]18&#x2212;
;
_journal_issue 16
_journal_name_full CrystEngComm
_journal_page_first 2820
_journal_paper_doi 10.1039/C6CE00377J
_journal_volume 18
_journal_year 2016
_chemical_formula_sum 'C36 H176 N9 Na9 O223 Se6 Sn6 W54'
_chemical_formula_weight 15624.56
_space_group_crystal_system hexagonal
_space_group_IT_number 173
_space_group_name_Hall 'P 6c'
_space_group_name_H-M_alt 'P 63'
_symmetry_space_group_name_Hall 'P 6c'
_symmetry_space_group_name_H-M 'P 63'
_audit_creation_method SHELXL-2014/7
_audit_update_record
;
2016-01-26 deposited with the CCDC.
2016-03-15 downloaded from the CCDC.
;
_cell_angle_alpha 90
_cell_angle_beta 90
_cell_angle_gamma 120
_cell_formula_units_Z 2
_cell_length_a 27.5538(5)
_cell_length_b 27.5538(5)
_cell_length_c 22.0582(5)
_cell_measurement_reflns_used 9979
_cell_measurement_temperature 296(2)
_cell_measurement_theta_max 24.7631
_cell_measurement_theta_min 2.3652
_cell_volume 14503.2(5)
_computing_structure_refinement 'SHELXL-2014/7 (Sheldrick, 2014)'
_diffrn_ambient_temperature 296(2)
_diffrn_measured_fraction_theta_full 0.999
_diffrn_measured_fraction_theta_max 0.999
_diffrn_measurement_device_type 'Bruker Smart Apex II CCD'
_diffrn_measurement_method \w-2\q
_diffrn_radiation_type MoK\a
_diffrn_radiation_wavelength 0.71073
_diffrn_reflns_av_R_equivalents 0.0696
_diffrn_reflns_av_unetI/netI 0.0507
_diffrn_reflns_Laue_measured_fraction_full 0.999
_diffrn_reflns_Laue_measured_fraction_max 0.999
_diffrn_reflns_limit_h_max 32
_diffrn_reflns_limit_h_min -32
_diffrn_reflns_limit_k_max 32
_diffrn_reflns_limit_k_min -29
_diffrn_reflns_limit_l_max 26
_diffrn_reflns_limit_l_min -26
_diffrn_reflns_number 84243
_diffrn_reflns_point_group_measured_fraction_full 0.999
_diffrn_reflns_point_group_measured_fraction_max 0.999
_diffrn_reflns_theta_full 24.997
_diffrn_reflns_theta_max 24.997
_diffrn_reflns_theta_min 1.707
_diffrn_source 'fine-focus sealed tube'
_exptl_absorpt_coefficient_mu 22.681
_exptl_absorpt_correction_T_max 0.0788
_exptl_absorpt_correction_T_min 0.0707
_exptl_absorpt_correction_type multi-scan
_exptl_absorpt_process_details 'SADABS 2014/4 Bruker AXS Madison WI USA'
_exptl_crystal_colour colorless
_exptl_crystal_density_diffrn 3.578
_exptl_crystal_density_method 'not measured'
_exptl_crystal_description block
_exptl_crystal_F_000 13676
_exptl_crystal_size_max 0.14
_exptl_crystal_size_mid 0.13
_exptl_crystal_size_min 0.12
_platon_squeeze_details
;
;
_refine_diff_density_max 1.882
_refine_diff_density_min -2.318
_refine_diff_density_rms 0.268
_refine_ls_abs_structure_details
;
 Refined as an inversion twin.
;
_refine_ls_abs_structure_Flack 0.359(13)
_refine_ls_extinction_method none
_refine_ls_goodness_of_fit_ref 1.016
_refine_ls_hydrogen_treatment undef
_refine_ls_matrix_type full
_refine_ls_number_parameters 587
_refine_ls_number_reflns 17012
_refine_ls_number_restraints 3
_refine_ls_restrained_S_all 1.016
_refine_ls_R_factor_all 0.0426
_refine_ls_R_factor_gt 0.0365
_refine_ls_shift/su_max 0.001
_refine_ls_shift/su_mean 0.000
_refine_ls_structure_factor_coef Fsqd
_refine_ls_weighting_details 'w=1/[\s^2^(Fo^2^)+(0.0485P)^2^+48.4708P] where P=(Fo^2^+2Fc^2^)/3'
_refine_ls_weighting_scheme calc
_refine_ls_wR_factor_gt 0.0877
_refine_ls_wR_factor_ref 0.0904
_reflns_Friedel_coverage 0.945
_reflns_Friedel_fraction_full 0.999
_reflns_Friedel_fraction_max 0.999
_reflns_number_gt 15326
_reflns_number_total 17012
_reflns_threshold_expression 'I > 2\s(I)'
_cod_data_source_file c6ce00377j2.cif
_cod_data_source_block 1
_cod_depositor_comments 'Adding full bibliography for 7224613.cif.'
_cod_original_cell_volume 14503.2(6)
_cod_database_code 7224613
_shelx_shelxl_version_number 2014/7
_shelx_space_group_comment
;
The symmetry employed for this shelxl refinement is uniquely defined
by the following loop, which should always be used as a source of
symmetry information in preference to the above space-group names.
They are only intended as comments.
;

loop_
_space_group_symop_operation_xyz
'x, y, z'
'-y, x-y, z'
'-x+y, -x, z'
'-x, -y, z+1/2'
'y, -x+y, z+1/2'
'x-y, x, z+1/2'

loop_
_atom_site_label
_atom_site_type_symbol
_atom_site_fract_x
_atom_site_fract_y
_atom_site_fract_z
_atom_site_U_iso_or_equiv
_atom_site_adp_type
_atom_site_occupancy
_atom_site_site_symmetry_order
_atom_site_calc_flag
_atom_site_refinement_flags_posn
_atom_site_refinement_flags_occupancy
W1 W 0.49292(4) 0.13517(4) 0.17530(4) 0.0143(2) Uani 1 1 d . .
W2 W 0.45593(4) 0.24631(4) 0.20388(4) 0.0143(2) Uani 1 1 d . .
W3 W 0.22418(4) -0.05065(4) 0.35550(5) 0.0224(2) Uani 1 1 d . .
W4 W 0.45871(4) 0.25144(4) 0.37975(4) 0.0133(2) Uani 1 1 d . .
W5 W 0.30074(4) -0.10741(4) 0.26959(5) 0.0215(2) Uani 1 1 d . .
W6 W 0.42422(4) -0.02337(4) 0.34593(4) 0.0177(2) Uani 1 1 d . .
W7 W 0.48349(4) 0.13158(4) 0.35779(4) 0.0122(2) Uani 1 1 d . .
W8 W 0.19234(4) 0.06773(5) 0.36159(5) 0.0250(3) Uani 1 1 d . .
W9 W 0.22700(4) -0.04457(5) 0.18798(5) 0.0231(3) Uani 1 1 d . .
W10 W 0.33653(4) 0.27484(5) 0.36289(5) 0.0227(2) Uani 1 1 d . .
W11 W 0.42123(4) -0.02057(4) 0.19129(5) 0.0187(2) Uani 1 1 d . .
W12 W 0.19388(5) 0.07281(5) 0.19312(5) 0.0261(3) Uani 1 1 d . .
W13 W 0.34568(4) 0.03008(4) 0.42894(5) 0.0179(2) Uani 1 1 d . .
W14 W 0.34011(5) 0.28138(5) 0.20814(5) 0.0236(2) Uani 1 1 d . .
W15 W 0.21553(4) 0.19688(4) 0.28204(5) 0.0271(2) Uani 1 1 d . .
W16 W 0.34920(4) 0.04512(4) 0.11882(5) 0.0189(2) Uani 1 1 d . .
W17 W 0.31693(4) 0.15837(4) 0.12275(5) 0.0213(2) Uani 1 1 d . .
W18 W 0.31528(4) 0.14598(4) 0.43526(5) 0.0187(2) Uani 1 1 d . .
Se1 Se 0.32378(9) 0.15327(9) 0.27945(11) 0.0159(5) Uani 1 1 d . .
Se2 Se 0.35424(8) 0.04639(9) 0.27450(12) 0.0143(4) Uani 1 1 d . .
Sn1 Sn 0.62028(6) 0.17813(6) 0.28176(7) 0.0137(3) Uani 1 1 d . .
Sn2 Sn 0.58081(6) 0.15408(6) 0.46735(7) 0.0146(3) Uani 1 1 d . .
O1 O 0.4977(6) 0.1262(6) 0.4539(6) 0.011(3) Uiso 1 1 d . .
O2 O 0.4891(6) 0.2023(6) 0.1850(7) 0.014(3) Uiso 1 1 d . .
O3 O 0.4073(6) 0.0908(6) 0.3895(7) 0.014(3) Uiso 1 1 d . .
O4 O 0.3564(7) -0.0925(7) 0.2091(7) 0.021(4) Uiso 1 1 d . .
O5 O 0.3713(6) -0.0059(6) 0.2712(8) 0.021(3) Uiso 1 1 d . .
O6 O 0.3743(7) -0.0146(7) 0.4017(7) 0.020(4) Uiso 1 1 d . .
O7 O 0.5591(7) 0.1566(7) 0.3622(7) 0.018(4) Uiso 1 1 d . .
O8 O 0.3089(7) 0.0233(7) 0.3325(7) 0.020(4) Uiso 1 1 d . .
O9 O 0.4400(5) 0.2243(6) 0.2795(7) 0.013(3) Uiso 1 1 d . .
O10 O 0.5622(7) 0.1607(7) 0.2017(7) 0.017(4) Uiso 1 1 d . .
O11 O 0.3575(7) -0.0969(7) 0.3273(7) 0.023(4) Uiso 1 1 d . .
O12 O 0.4072(7) 0.0988(7) 0.1636(7) 0.017(4) Uiso 1 1 d . .
O13 O 0.3155(7) 0.0774(7) 0.4405(7) 0.021(4) Uiso 1 1 d . .
O14 O 0.2608(7) -0.0906(7) 0.3280(8) 0.024(4) Uiso 1 1 d . .
O15 O 0.1970(7) 0.1408(8) 0.2220(8) 0.025(4) Uiso 1 1 d . .
O16 O 0.3160(7) 0.0894(7) 0.1124(8) 0.023(4) Uiso 1 1 d . .
O17 O 0.2324(8) 0.1014(8) 0.4348(8) 0.031(4) Uiso 1 1 d . .
O18 O 0.4753(6) 0.1346(6) 0.2793(7) 0.019(3) Uiso 1 1 d . .
O19 O 0.5169(7) 0.3120(7) 0.2167(7) 0.022(4) Uiso 1 1 d . .
O20 O 0.2635(8) -0.0868(8) 0.2126(9) 0.032(5) Uiso 1 1 d . .
O21 O 0.4707(6) 0.0586(6) 0.1928(7) 0.014(3) Uiso 1 1 d . .
O22 O 0.4686(7) 0.0531(7) 0.3505(7) 0.017(4) Uiso 1 1 d . .
O23 O 0.3718(7) -0.0094(7) 0.1434(8) 0.022(4) Uiso 1 1 d . .
O24 O 0.2635(7) -0.1801(7) 0.2663(9) 0.030(4) Uiso 1 1 d . .
O25 O 0.3116(6) 0.2093(6) 0.2829(8) 0.020(4) Uiso 1 1 d . .
O26 O 0.4067(7) 0.2804(7) 0.2062(8) 0.023(4) Uiso 1 1 d . .
O27 O 0.4869(6) 0.2022(6) 0.3756(7) 0.013(3) Uiso 1 1 d . .
O28 O 0.1806(6) 0.0512(6) 0.2789(8) 0.023(4) Uiso 1 1 d . .
O29 O 0.4076(7) 0.2778(7) 0.3621(8) 0.021(4) Uiso 1 1 d . .
O30 O 0.4725(7) 0.2682(7) 0.4551(7) 0.018(4) Uiso 1 1 d . .
O31 O 0.3326(7) 0.1826(8) 0.0498(8) 0.029(4) Uiso 1 1 d . .
O32 O 0.2841(6) 0.1137(6) 0.3376(7) 0.014(3) Uiso 1 1 d . .
O33 O 0.3862(7) 0.1895(7) 0.1628(7) 0.018(4) Uiso 1 1 d . .
O34 O 0.2000(8) 0.1401(8) 0.3397(8) 0.027(4) Uiso 1 1 d . .
O35 O 0.2621(7) 0.2563(7) 0.2269(7) 0.022(4) Uiso 1 1 d . .
O36 O 0.3103(7) 0.0280(7) 0.2164(8) 0.021(4) Uiso 1 1 d . .
O37 O 0.4726(7) 0.2758(7) 0.1081(8) 0.021(4) Uiso 1 1 d . .
O38 O 0.3112(7) 0.2209(7) 0.1541(8) 0.024(4) Uiso 1 1 d . .
O39 O 0.4589(7) -0.0474(7) 0.3917(8) 0.024(4) Uiso 1 1 d . .
O40 O 0.4549(8) -0.0420(8) 0.1422(8) 0.029(4) Uiso 1 1 d . .
O41 O 0.3655(7) 0.0333(7) 0.5020(7) 0.020(4) Uiso 1 1 d . .
O42 O 0.2585(7) 0.2489(7) 0.3446(7) 0.023(4) Uiso 1 1 d . .
O43 O 0.2074(7) 0.0134(7) 0.1784(8) 0.025(4) Uiso 1 1 d . .
O44 O 0.3521(8) 0.3370(8) 0.1627(9) 0.036(5) Uiso 1 1 d . .
O45 O 0.5054(7) 0.1375(7) 0.1004(8) 0.025(4) Uiso 1 1 d . .
O46 O 0.2724(7) -0.0204(7) 0.1174(8) 0.023(4) Uiso 1 1 d . .
O47 O 0.3488(8) 0.3262(8) 0.4130(8) 0.029(4) Uiso 1 1 d . .
O48 O 0.5154(7) 0.3110(7) 0.3464(7) 0.019(4) Uiso 1 1 d . .
O49 O 0.2083(6) -0.0492(6) 0.2734(9) 0.028(4) Uiso 1 1 d . .
O50 O 0.3273(8) 0.1620(8) 0.5100(9) 0.031(5) Uiso 1 1 d . .
O51 O 0.3080(7) 0.2108(7) 0.4125(8) 0.021(4) Uiso 1 1 d . .
O52 O 0.2712(7) -0.0321(7) 0.4277(8) 0.025(4) Uiso 1 1 d . .
O53 O 0.2347(7) 0.1138(7) 0.1243(8) 0.021(4) Uiso 1 1 d . .
O54 O 0.2852(7) 0.1196(7) 0.2195(7) 0.022(4) Uiso 1 1 d . .
O55 O 0.3727(7) 0.0521(7) 0.0451(8) 0.024(4) Uiso 1 1 d . .
O56 O 0.1248(9) 0.0344(9) 0.3900(9) 0.039(5) Uiso 1 1 d . .
O57 O 0.3836(7) 0.1798(7) 0.3975(7) 0.018(4) Uiso 1 1 d . .
O58 O 0.1644(8) -0.1071(8) 0.3836(9) 0.032(5) Uiso 1 1 d . .
O59 O 0.2057(7) 0.0064(7) 0.3706(8) 0.022(4) Uiso 1 1 d . .
O60 O 0.1673(8) -0.0997(8) 0.1565(9) 0.032(5) Uiso 1 1 d . .
O61 O 0.5569(7) 0.1475(7) 0.5633(8) 0.025(4) Uiso 1 1 d . .
O62 O 0.1262(9) 0.0429(9) 0.1651(10) 0.043(5) Uiso 1 1 d . .
O63 O 0.4523(6) -0.0278(6) 0.2677(8) 0.020(3) Uiso 1 1 d . .
O64 O 0.1581(8) 0.2039(8) 0.2808(10) 0.047(5) Uiso 1 1 d . .
O65 O 0.3552(7) 0.3148(7) 0.2884(8) 0.028(4) Uiso 1 1 d . .
O66 O 0.6451(7) 0.1735(7) 0.5698(8) 0.027(4) Uiso 1 1 d . .
C1 C 0.5980(12) 0.1749(12) 0.6592(13) 0.032(7) Uiso 1 1 d . .
C2 C 0.5998(11) 0.1647(11) 0.5939(11) 0.022(6) Uiso 1 1 d . .
C3 C 0.6193(9) 0.2544(9) 0.2848(10) 0.016(5) Uiso 1 1 d . .
C4 C 0.5978(9) 0.0927(9) 0.2827(12) 0.022(5) Uiso 1 1 d . .
C5 C 0.6269(10) 0.2418(10) 0.4605(11) 0.021(6) Uiso 1 1 d . .
C6 C 0.5880(11) 0.0806(11) 0.4539(12) 0.023(6) Uiso 1 1 d . .
Na1 Na 0.5814(8) 0.3614(8) 0.0986(8) 0.020(4) Uiso 0.5 1 d . P
Na2 Na 0.4536(8) 0.0762(8) 0.6263(9) 0.028(5) Uiso 0.5 1 d . P
N1 N 0.2931(8) -0.1182(8) 0.0907(9) 0.020(5) Uiso 1 1 d . .
C7 C 0.2965(18) -0.0929(18) 0.031(2) 0.069(8) Uiso 1 1 d . .
C8 C 0.2394(11) -0.1691(11) 0.1074(12) 0.027(6) Uiso 1 1 d . .
N2 N 0.4070(11) -0.0282(11) 0.5704(12) 0.044(5) Uiso 1 1 d . .
C9 C 0.4072(14) -0.0761(14) 0.6153(16) 0.050(6) Uiso 1 1 d . .
C10 C 0.4548(12) -0.0087(12) 0.5245(13) 0.035(7) Uiso 1 1 d . .
N3 N 0.1991(10) 0.2011(11) 0.0964(10) 0.044(5) Uiso 1 1 d D .
C11 C 0.2096(14) 0.1974(15) 0.0347(11) 0.050(6) Uiso 1 1 d D .
C12 C 0.1444(12) 0.1808(16) 0.1181(19) 0.069(8) Uiso 1 1 d D .
O1W O 0.4618(11) 0.1755(11) 0.5282(12) 0.032(7) Uiso 0.7 1 d . P
O2W O 0.6667 0.3333 0.0894(18) 0.027(10) Uiso 0.75 3 d S P
O3W O 0.1899(15) 0.1827(15) 0.4632(17) 0.037(9) Uiso 0.55 1 d . P
O4W O 0.3259(12) -0.1566(12) 0.4383(14) 0.044(8) Uiso 0.7 1 d . P
O5W O 0.6667 0.3333 0.604(2) 0.036(11) Uiso 0.75 3 d S P
O6W O 0.5491(9) 0.2653(9) 0.5983(10) 0.046(5) Uiso 1 1 d . .
O7W O 0.6667 0.3333 -0.039(3) 0.050(17) Uiso 0.6 3 d S P
O8W O 0.2569(17) -0.2805(16) 0.2242(18) 0.038(10) Uiso 0.5 1 d . P
O9W O 0.279(5) -0.273(5) 0.411(6) 0.12(4) Uiso 0.3 1 d . P
O10W O 0.5823(15) 0.4140(15) -0.0146(16) 0.051(9) Uiso 0.65 1 d . P
O11W O 0.4679(16) 0.1958(15) 0.0288(16) 0.028(9) Uiso 0.5 1 d . P
O12W O 0.3007(14) -0.1045(13) 0.5290(14) 0.043(8) Uiso 0.65 1 d . P
O13W O 0.4748(17) 0.0663(17) 0.7517(18) 0.033(10) Uiso 0.45 1 d . P
O14W O 0.6113(18) 0.5305(19) -0.029(2) 0.050(12) Uiso 0.5 1 d . P
O15W O 0.182(3) -0.350(3) 0.305(3) 0.08(2) Uiso 0.4 1 d . P
O16W O 0.329(3) 0.081(3) 0.590(3) 0.063(17) Uiso 0.4 1 d . P

loop_
_atom_site_aniso_label
_atom_site_aniso_U_11
_atom_site_aniso_U_22
_atom_site_aniso_U_33
_atom_site_aniso_U_23
_atom_site_aniso_U_13
_atom_site_aniso_U_12
W1 0.0143(5) 0.0142(5) 0.0129(5) -0.0035(4) -0.0024(4) 0.0059(4)
W2 0.0163(5) 0.0146(5) 0.0114(5) -0.0002(4) -0.0020(4) 0.0073(4)
W3 0.0132(5) 0.0196(6) 0.0264(6) 0.0007(5) 0.0014(4) 0.0022(4)
W4 0.0145(5) 0.0130(5) 0.0125(5) -0.0001(4) 0.0010(4) 0.0068(4)
W5 0.0181(5) 0.0130(5) 0.0272(5) -0.0026(5) -0.0029(5) 0.0032(4)
W6 0.0181(5) 0.0132(5) 0.0207(5) 0.0002(4) -0.0033(4) 0.0070(4)
W7 0.0112(5) 0.0125(5) 0.0123(5) -0.0003(4) -0.0014(4) 0.0054(4)
W8 0.0130(5) 0.0306(6) 0.0293(6) 0.0021(5) 0.0030(5) 0.0093(5)
W9 0.0143(5) 0.0220(6) 0.0258(6) -0.0054(5) -0.0072(4) 0.0037(5)
W10 0.0231(6) 0.0240(6) 0.0276(6) -0.0025(5) 0.0005(5) 0.0168(5)
W11 0.0187(5) 0.0148(5) 0.0208(5) -0.0053(4) -0.0027(4) 0.0070(4)
W12 0.0158(6) 0.0324(6) 0.0296(6) -0.0025(5) -0.0079(5) 0.0116(5)
W13 0.0150(5) 0.0199(5) 0.0161(5) 0.0025(4) 0.0013(4) 0.0067(4)
W14 0.0247(6) 0.0244(6) 0.0281(6) 0.0054(5) 0.0003(5) 0.0171(5)
W15 0.0209(5) 0.0355(6) 0.0327(6) 0.0013(5) -0.0005(5) 0.0200(5)
W16 0.0166(5) 0.0194(5) 0.0167(5) -0.0056(4) -0.0066(4) 0.0060(4)
W17 0.0200(5) 0.0248(6) 0.0189(5) -0.0003(4) -0.0082(4) 0.0111(5)
W18 0.0160(5) 0.0201(5) 0.0183(5) 0.0003(4) 0.0039(4) 0.0078(4)
Se1 0.0132(10) 0.0188(11) 0.0165(12) -0.0015(10) -0.0024(10) 0.0086(9)
Se2 0.0108(10) 0.0125(10) 0.0164(11) 0.0011(10) -0.0014(10) 0.0034(9)
Sn1 0.0132(7) 0.0134(7) 0.0131(8) -0.0020(6) -0.0015(7) 0.0056(6)
Sn2 0.0126(8) 0.0139(8) 0.0161(8) 0.0009(7) -0.0013(6) 0.0057(7)

loop_
_atom_type_symbol
_atom_type_description
_atom_type_scat_dispersion_real
_atom_type_scat_dispersion_imag
_atom_type_scat_source
C C 0.0033 0.0016 'International Tables Vol C Tables 4.2.6.8 and 6.1.1.4'
H H 0.0000 0.0000 'International Tables Vol C Tables 4.2.6.8 and 6.1.1.4'
N N 0.0061 0.0033 'International Tables Vol C Tables 4.2.6.8 and 6.1.1.4'
O O 0.0106 0.0060 'International Tables Vol C Tables 4.2.6.8 and 6.1.1.4'
W W -0.8490 6.8722 'International Tables Vol C Tables 4.2.6.8 and 6.1.1.4'
Se Se -0.0929 2.2259 'International Tables Vol C Tables 4.2.6.8 and 6.1.1.4'
Sn Sn -0.6537 1.4246 'International Tables Vol C Tables 4.2.6.8 and 6.1.1.4'
Na Na 0.0362 0.0249 'International Tables Vol C Tables 4.2.6.8 and 6.1.1.4'

loop_
_geom_angle_atom_site_label_1
_geom_angle_atom_site_label_2
_geom_angle_atom_site_label_3
_geom_angle
_geom_angle_site_symmetry_1
_geom_angle_site_symmetry_3
O45 W1 O10 98.5(8) . .
O45 W1 O2 100.5(7) . .
O10 W1 O2 98.6(7) . .
O45 W1 O21 100.7(7) . .
O10 W1 O21 93.4(7) . .
O2 W1 O21 153.8(6) . .
O45 W1 O12 93.4(7) . .
O10 W1 O12 167.4(7) . .
O2 W1 O12 83.2(6) . .
O21 W1 O12 80.3(6) . .
O45 W1 O18 178.2(7) . .
O10 W1 O18 81.9(6) . .
O2 W1 O18 77.6(6) . .
O21 W1 O18 81.1(6) . .
O12 W1 O18 86.3(6) . .
O9 W2 O19 98.5(7) . .
O9 W2 O2 96.0(6) . .
O19 W2 O2 100.1(7) . .
O9 W2 O26 91.6(6) . .
O19 W2 O26 92.0(8) . .
O2 W2 O26 164.6(7) . .
O9 W2 O33 100.7(6) . .
O19 W2 O33 157.9(7) . .
O2 W2 O33 88.9(7) . .
O26 W2 O33 76.5(7) . .
O9 W2 O37 176.8(6) . .
O19 W2 O37 82.0(7) . .
O2 W2 O37 87.0(6) . .
O26 W2 O37 85.3(6) . .
O33 W2 O37 78.3(6) . .
O58 W3 O49 104.0(8) . .
O58 W3 O59 98.8(8) . .
O49 W3 O59 89.4(7) . .
O58 W3 O14 97.7(8) . .
O49 W3 O14 84.4(7) . .
O59 W3 O14 163.3(7) . .
O58 W3 O52 98.8(8) . .
O49 W3 O52 156.4(7) . .
O59 W3 O52 93.2(7) . .
O14 W3 O52 86.5(7) . .
O58 W3 O8 171.0(8) . .
O49 W3 O8 84.9(6) . .
O59 W3 O8 82.9(7) . .
O14 W3 O8 81.1(7) . .
O52 W3 O8 72.3(7) . .
O30 W4 O48 100.3(8) . .
O30 W4 O27 97.2(7) . .
O48 W4 O27 99.1(7) . .
O30 W4 O29 101.6(7) . .
O48 W4 O29 92.2(7) . .
O27 W4 O29 155.9(7) . .
O30 W4 O57 93.2(7) . .
O48 W4 O57 165.6(7) . .
O27 W4 O57 84.1(7) . .
O29 W4 O57 80.0(7) . .
O30 W4 O9 176.8(6) . .
O48 W4 O9 81.5(6) . .
O27 W4 O9 79.9(6) . .
O29 W4 O9 80.8(6) . .
O57 W4 O9 85.2(5) . .
O24 W5 O20 102.9(8) . .
O24 W5 O14 103.2(8) . .
O20 W5 O14 84.8(7) . .
O24 W5 O4 99.6(8) . .
O20 W5 O4 88.2(8) . .
O14 W5 O4 157.0(7) . .
O24 W5 O11 99.7(8) . .
O20 W5 O11 157.3(8) . .
O14 W5 O11 92.4(7) . .
O4 W5 O11 85.7(6) . .
O24 W5 O5 168.1(6) . .
O20 W5 O5 84.7(7) . .
O14 W5 O5 86.4(7) . .
O4 W5 O5 71.1(6) . .
O11 W5 O5 72.6(6) . .
O39 W6 O22 103.2(8) . .
O39 W6 O63 100.6(7) . .
O22 W6 O63 93.7(7) . .
O39 W6 O6 103.7(7) . .
O22 W6 O6 85.9(7) . .
O63 W6 O6 155.1(7) . .
O39 W6 O11 97.9(8) . .
O22 W6 O11 158.4(7) . .
O63 W6 O11 86.9(6) . .
O6 W6 O11 84.7(7) . .
O39 W6 O5 169.1(7) . .
O22 W6 O5 86.0(6) . .
O63 W6 O5 72.6(6) . .
O6 W6 O5 82.6(6) . .
O11 W6 O5 73.6(6) . .
O18 W7 O7 100.5(7) . .
O18 W7 O27 95.5(6) . .
O7 W7 O27 97.8(7) . .
O18 W7 O3 104.8(6) . .
O7 W7 O3 152.6(7) . .
O27 W7 O3 90.2(6) . .
O18 W7 O22 90.6(6) . .
O7 W7 O22 89.6(7) . .
O27 W7 O22 169.5(6) . .
O3 W7 O22 79.9(6) . .
O18 W7 O1 176.3(6) . .
O7 W7 O1 76.4(6) . .
O27 W7 O1 87.2(6) . .
O3 W7 O1 77.8(6) . .
O22 W7 O1 87.2(6) . .
O56 W8 O28 102.5(8) . .
O56 W8 O59 97.1(9) . .
O28 W8 O59 88.4(7) . .
O56 W8 O17 99.1(9) . .
O28 W8 O17 158.3(7) . .
O59 W8 O17 91.2(7) . .
O56 W8 O34 99.8(9) . .
O28 W8 O34 85.7(7) . .
O59 W8 O34 162.9(7) . .
O17 W8 O34 88.4(7) . .
O56 W8 O32 172.3(8) . .
O28 W8 O32 85.2(6) . .
O59 W8 O32 82.1(6) . .
O17 W8 O32 73.3(7) . .
O34 W8 O32 81.4(7) . .
O60 W9 O46 98.7(8) . .
O60 W9 O49 103.1(8) . .
O46 W9 O49 157.9(7) . .
O60 W9 O43 98.3(8) . .
O46 W9 O43 91.6(7) . .
O49 W9 O43 89.2(7) . .
O60 W9 O20 97.8(8) . .
O46 W9 O20 89.5(7) . .
O49 W9 O20 83.7(7) . .
O43 W9 O20 163.5(8) . .
O60 W9 O36 172.1(8) . .
O46 W9 O36 73.5(7) . .
O49 W9 O36 84.7(6) . .
O43 W9 O36 83.1(7) . .
O20 W9 O36 81.5(7) . .
O47 W10 O51 102.7(8) . .
O47 W10 O65 101.4(8) . .
O51 W10 O65 155.6(7) . .
O47 W10 O29 101.4(8) . .
O51 W10 O29 89.1(7) . .
O65 W10 O29 89.6(7) . .
O47 W10 O42 99.5(8) . .
O51 W10 O42 84.8(7) . .
O65 W10 O42 87.9(7) . .
O29 W10 O42 159.0(7) . .
O47 W10 O25 170.3(7) . .
O51 W10 O25 83.8(6) . .
O65 W10 O25 71.9(6) . .
O29 W10 O25 85.8(6) . .
O42 W10 O25 73.7(6) . .
O40 W11 O23 105.3(8) . .
O40 W11 O21 101.8(8) . .
O23 W11 O21 89.1(7) . .
O40 W11 O4 99.1(8) . .
O23 W11 O4 84.7(7) . .
O21 W11 O4 159.1(7) . .
O40 W11 O63 99.9(8) . .
O23 W11 O63 154.4(7) . .
O21 W11 O63 90.2(6) . .
O4 W11 O63 87.0(6) . .
O40 W11 O5 169.0(7) . .
O23 W11 O5 81.9(7) . .
O21 W11 O5 86.4(6) . .
O4 W11 O5 73.1(6) . .
O63 W11 O5 72.5(6) . .
O62 W12 O43 99.1(9) . .
O62 W12 O53 100.0(9) . .
O43 W12 O53 93.7(7) . .
O62 W12 O15 95.4(9) . .
O43 W12 O15 164.9(7) . .
O53 W12 O15 87.8(7) . .
O62 W12 O28 102.0(8) . .
O43 W12 O28 89.4(7) . .
O53 W12 O28 157.0(7) . .
O15 W12 O28 83.6(7) . .
O62 W12 O54 172.6(8) . .
O43 W12 O54 83.9(7) . .
O53 W12 O54 72.9(7) . .
O15 W12 O54 82.3(7) . .
O28 W12 O54 84.8(6) . .
O41 W13 O6 96.3(8) . .
O41 W13 O13 94.4(8) . .
O6 W13 O13 169.0(7) . .
O41 W13 O3 105.5(7) . .
O6 W13 O3 86.9(7) . .
O13 W13 O3 87.8(7) . .
O41 W13 O52 103.6(8) . .
O6 W13 O52 91.4(7) . .
O13 W13 O52 88.5(7) . .
O3 W13 O52 150.8(7) . .
O41 W13 O8 173.7(7) . .
O6 W13 O8 87.9(6) . .
O13 W13 O8 81.6(6) . .
O3 W13 O8 79.3(6) . .
O52 W13 O8 71.6(7) . .
O44 W14 O26 104.5(8) . .
O44 W14 O38 103.2(8) . .
O26 W14 O38 87.5(8) . .
O44 W14 O65 102.0(8) . .
O26 W14 O65 92.9(7) . .
O38 W14 O65 153.8(7) . .
O44 W14 O35 97.2(8) . .
O26 W14 O35 158.2(7) . .
O38 W14 O35 85.2(7) . .
O65 W14 O35 84.9(7) . .
O44 W14 O25 168.2(7) . .
O26 W14 O25 85.4(6) . .
O38 W14 O25 83.3(7) . .
O65 W14 O25 70.7(6) . .
O35 W14 O25 73.4(6) . .
O64 W15 O34 105.6(9) . .
O64 W15 O15 101.3(9) . .
O34 W15 O15 86.4(7) . .
O64 W15 O42 101.0(9) . .
O34 W15 O42 86.2(7) . .
O15 W15 O42 157.7(7) . .
O64 W15 O35 99.0(9) . .
O34 W15 O35 155.2(7) . .
O15 W15 O35 92.6(7) . .
O42 W15 O35 85.4(7) . .
O64 W15 O25 167.5(7) . .
O34 W15 O25 83.9(7) . .
O15 W15 O25 87.2(7) . .
O42 W15 O25 71.0(6) . .
O35 W15 O25 71.3(6) . .
O55 W16 O12 106.9(8) . .
O55 W16 O16 97.7(8) . .
O12 W16 O16 91.7(7) . .
O55 W16 O23 95.8(8) . .
O12 W16 O23 89.2(7) . .
O16 W16 O23 165.5(7) . .
O55 W16 O46 104.9(8) . .
O12 W16 O46 148.0(7) . .
O16 W16 O46 86.8(7) . .
O23 W16 O46 84.8(7) . .
O55 W16 O36 174.9(7) . .
O12 W16 O36 78.1(7) . .
O16 W16 O36 82.9(7) . .
O23 W16 O36 83.1(6) . .
O46 W16 O36 70.0(7) . .
O31 W17 O33 105.3(8) . .
O31 W17 O16 98.7(8) . .
O33 W17 O16 90.9(7) . .
O31 W17 O38 96.1(8) . .
O33 W17 O38 86.7(7) . .
O16 W17 O38 165.1(7) . .
O31 W17 O53 104.3(8) . .
O33 W17 O53 150.4(7) . .
O16 W17 O53 86.7(7) . .
O38 W17 O53 88.1(7) . .
O31 W17 O54 173.8(7) . .
O33 W17 O54 81.0(6) . .
O16 W17 O54 80.7(7) . .
O38 W17 O54 84.4(7) . .
O53 W17 O54 69.5(6) . .
O50 W18 O57 107.0(8) . .
O50 W18 O13 95.9(8) . .
O57 W18 O13 91.2(7) . .
O50 W18 O51 96.2(8) . .
O57 W18 O51 88.1(7) . .
O13 W18 O51 167.6(7) . .
O50 W18 O17 100.4(8) . .
O57 W18 O17 152.5(7) . .
O13 W18 O17 87.7(7) . .
O51 W18 O17 87.2(7) . .
O50 W18 O32 170.7(7) . .
O57 W18 O32 82.1(6) . .
O13 W18 O32 81.9(6) . .
O51 W18 O32 85.7(6) . .
O17 W18 O32 70.6(7) . .
O54 Se1 O32 102.6(7) . .
O54 Se1 O25 100.2(8) . .
O32 Se1 O25 101.0(7) . .
O36 Se2 O8 100.5(7) . .
O36 Se2 O5 100.0(8) . .
O8 Se2 O5 100.2(8) . .
C4 Sn1 C3 164.5(8) . .
C4 Sn1 O19 96.2(8) . 2_655
C3 Sn1 O19 96.9(8) . 2_655
C4 Sn1 O48 94.9(8) . 2_655
C3 Sn1 O48 95.1(7) . 2_655
O19 Sn1 O48 82.2(6) 2_655 2_655
C4 Sn1 O10 89.4(8) . .
C3 Sn1 O10 82.9(7) . .
O19 Sn1 O10 87.3(6) 2_655 .
O48 Sn1 O10 169.0(6) 2_655 .
C4 Sn1 O7 86.4(8) . .
C3 Sn1 O7 82.0(7) . .
O19 Sn1 O7 171.1(6) 2_655 .
O48 Sn1 O7 89.1(6) 2_655 .
O10 Sn1 O7 101.3(5) . .
O1 Sn2 C5 110.0(8) . .
O1 Sn2 C6 103.9(8) . .
C5 Sn2 C6 141.8(10) . .
O1 Sn2 O61 82.8(6) . .
C5 Sn2 O61 98.5(8) . .
C6 Sn2 O61 102.7(8) . .
O1 Sn2 O7 67.8(6) . .
C5 Sn2 O7 85.0(8) . .
C6 Sn2 O7 92.1(8) . .
O61 Sn2 O7 149.6(6) . .
Sn2 O1 W7 108.8(6) . .
W2 O2 W1 156.9(9) . .
W13 O3 W7 154.7(9) . .
W5 O4 W11 126.3(9) . .
Se2 O5 W11 126.3(9) . .
Se2 O5 W6 125.7(9) . .
W11 O5 W6 90.7(5) . .
Se2 O5 W5 123.7(7) . .
W11 O5 W5 89.5(5) . .
W6 O5 W5 89.8(5) . .
W13 O6 W6 147.6(9) . .
W7 O7 Sn1 126.8(8) . .
W7 O7 Sn2 106.9(7) . .
Sn1 O7 Sn2 126.0(7) . .
Se2 O8 W3 138.7(9) . .
Se2 O8 W13 117.1(9) . .
W3 O8 W13 94.6(6) . .
W2 O9 W4 145.3(7) . .
W1 O10 Sn1 147.9(9) . .
W1 O10 Na1 107.1(8) . 2_655
Sn1 O10 Na1 104.4(7) . 2_655
W5 O11 W6 124.0(9) . .
W16 O12 W1 141.5(9) . .
W13 O13 W18 154.8(10) . .
W5 O14 W3 152.6(10) . .
W15 O15 W12 151.4(10) . .
W16 O16 W17 151.7(10) . .
W8 O17 W18 120.8(9) . .
W7 O18 W1 159.4(8) . .
W2 O19 Sn1 143.5(9) . 3_665
W5 O20 W9 152.3(11) . .
W11 O21 W1 155.0(9) . .
W6 O22 W7 155.1(9) . .
W11 O23 W16 144.8(10) . .
Se1 O25 W10 126.8(8) . .
Se1 O25 W14 125.3(8) . .
W10 O25 W14 91.7(5) . .
Se1 O25 W15 122.8(7) . .
W10 O25 W15 89.6(5) . .
W14 O25 W15 89.6(5) . .
W14 O26 W2 156.7(10) . .
W4 O27 W7 155.0(9) . .
W8 O28 W12 152.1(9) . .
W4 O29 W10 155.2(10) . .
Se1 O32 W8 136.5(8) . .
Se1 O32 W18 117.5(8) . .
W8 O32 W18 95.4(5) . .
W17 O33 W2 159.3(9) . .
W15 O34 W8 150.8(10) . .
W15 O35 W14 125.7(9) . .
Se2 O36 W9 138.6(10) . .
Se2 O36 W16 117.3(9) . .
W9 O36 W16 94.8(6) . .
W2 O37 Na1 108.9(7) . .
W14 O38 W17 146.3(10) . .
W15 O42 W10 125.7(9) . .
W12 O43 W9 163.2(10) . .
W9 O46 W16 121.6(9) . .
W4 O48 Sn1 156.9(9) . 3_665
W3 O49 W9 152.3(9) . .
W10 O51 W18 145.0(9) . .
W13 O52 W3 121.5(9) . .
W12 O53 W17 122.8(9) . .
Se1 O54 W12 138.2(9) . .
Se1 O54 W17 118.7(9) . .
W12 O54 W17 94.7(6) . .
W18 O57 W4 149.1(9) . .
W8 O59 W3 163.4(10) . .
C2 O61 Sn2 107.7(16) . .
C2 O61 Na2 115.5(16) . .
Sn2 O61 Na2 132.4(8) . .
W6 O63 W11 124.1(8) . .
W10 O65 W14 125.6(8) . .
O61 C2 O66 121(2) . .
O61 C2 C1 119(2) . .
O66 C2 C1 120(2) . .
O37 Na1 O2W 118.1(7) . .
O37 Na1 O10W 103.3(10) . .
O2W Na1 O10W 106.0(12) . .
O37 Na1 O10 105.6(7) . 3_665
O2W Na1 O10 112.9(9) . 3_665
O10W Na1 O10 110.4(10) . 3_665
N2 Na2 O13W 109.8(12) . .
N2 Na2 O61 106.2(9) . .
O13W Na2 O61 110.6(11) . .
C7 N1 C8 118(2) . .
C10 N2 C9 109(2) . .
C10 N2 Na2 93.3(17) . .
C9 N2 Na2 112.1(18) . .
C12 N3 C11 121(3) . .
Na1 O2W Na1 119.5(2) . 2_655
Na1 O2W Na1 119.5(2) . 3_665
Na1 O2W Na1 119.5(2) 2_655 3_665

loop_
_geom_bond_atom_site_label_1
_geom_bond_atom_site_label_2
_geom_bond_distance
_geom_bond_site_symmetry_2
W1 O45 1.683(17) .
W1 O10 1.771(16) .
W1 O2 1.917(15) .
W1 O21 1.920(15) .
W1 O12 2.068(16) .
W1 O18 2.344(16) .
W2 O9 1.755(15) .
W2 O19 1.772(17) .
W2 O2 1.893(15) .
W2 O26 1.999(17) .
W2 O33 1.989(16) .
W2 O37 2.226(17) .
W3 O58 1.719(19) .
W3 O49 1.867(19) .
W3 O59 1.908(17) .
W3 O14 1.926(17) .
W3 O52 1.952(17) .
W3 O8 2.258(17) .
W4 O30 1.717(16) .
W4 O48 1.763(16) .
W4 O27 1.871(15) .
W4 O29 1.919(17) .
W4 O57 2.060(16) .
W4 O9 2.308(15) .
W5 O24 1.736(16) .
W5 O20 1.881(19) .
W5 O14 1.896(17) .
W5 O4 1.917(17) .
W5 O11 1.924(17) .
W5 O5 2.483(14) .
W6 O39 1.733(17) .
W6 O22 1.836(16) .
W6 O63 1.920(17) .
W6 O6 1.948(17) .
W6 O11 1.982(17) .
W6 O5 2.404(16) .
W7 O18 1.753(16) .
W7 O7 1.841(16) .
W7 O27 1.942(15) .
W7 O3 1.949(15) .
W7 O22 1.995(16) .
W7 O1 2.174(14) .
W8 O56 1.73(2) .
W8 O28 1.869(18) .
W8 O59 1.912(17) .
W8 O17 1.914(18) .
W8 O34 1.958(18) .
W8 O32 2.253(15) .
W9 O60 1.731(19) .
W9 O46 1.897(17) .
W9 O49 1.942(19) .
W9 O43 1.937(18) .
W9 O20 1.96(2) .
W9 O36 2.252(17) .
W10 O47 1.691(18) .
W10 O51 1.883(17) .
W10 O65 1.901(17) .
W10 O29 1.920(17) .
W10 O42 1.939(17) .
W10 O25 2.368(16) .
W11 O40 1.711(18) .
W11 O23 1.867(17) .
W11 O21 1.908(15) .
W11 O4 1.931(17) .
W11 O63 1.945(17) .
W11 O5 2.393(17) .
W12 O62 1.73(2) .
W12 O43 1.880(18) .
W12 O53 1.890(17) .
W12 O15 1.939(18) .
W12 O28 1.962(18) .
W12 O54 2.255(17) .
W13 O41 1.690(16) .
W13 O6 1.863(17) .
W13 O13 1.881(17) .
W13 O3 1.897(15) .
W13 O52 1.906(17) .
W13 O8 2.323(17) .
W14 O44 1.72(2) .
W14 O26 1.850(17) .
W14 O38 1.871(17) .
W14 O65 1.941(18) .
W14 O35 1.946(17) .
W14 O25 2.393(16) .
W15 O64 1.687(19) .
W15 O34 1.891(18) .
W15 O15 1.901(18) .
W15 O42 1.914(17) .
W15 O35 1.926(17) .
W15 O25 2.495(15) .
W16 O55 1.724(17) .
W16 O12 1.832(16) .
W16 O16 1.859(17) .
W16 O23 1.968(17) .
W16 O46 1.979(16) .
W16 O36 2.344(17) .
W17 O31 1.712(18) .
W17 O33 1.877(16) .
W17 O16 1.903(17) .
W17 O38 1.937(17) .
W17 O53 1.966(16) .
W17 O54 2.351(17) .
W18 O50 1.696(19) .
W18 O57 1.831(16) .
W18 O13 1.897(17) .
W18 O51 1.959(17) .
W18 O17 1.980(19) .
W18 O32 2.325(15) .
Se1 O54 1.660(17) .
Se1 O32 1.685(15) .
Se1 O25 1.736(14) .
Se2 O36 1.659(17) .
Se2 O8 1.677(17) .
Se2 O5 1.725(15) .
Sn1 C4 2.11(2) .
Sn1 C3 2.11(2) .
Sn1 O19 2.170(17) 2_655
Sn1 O48 2.185(16) 2_655
Sn1 O10 2.267(16) .
Sn1 O7 2.311(16) .
Sn2 O1 2.041(15) .
Sn2 C5 2.10(2) .
Sn2 C6 2.15(3) .
Sn2 O61 2.197(17) .
Sn2 O7 2.405(16) .
O10 Na1 2.97(2) 2_655
O19 Sn1 2.170(17) 3_665
O37 Na1 2.74(2) .
O48 Sn1 2.185(16) 3_665
O61 C2 1.23(3) .
O61 Na2 2.88(3) .
O66 C2 1.26(3) .
C1 C2 1.47(4) .
Na1 O2W 2.824(19) .
Na1 O10W 2.88(4) .
Na1 O10 2.97(2) 3_665
Na2 N2 2.79(3) .
Na2 O13W 2.87(4) .
N1 C7 1.47(5) .
N1 C8 1.49(3) .
N2 C10 1.53(4) .
N2 C9 1.65(4) .
N3 C12 1.403(14) .
N3 C11 1.405(14) .
O2W Na1 2.824(19) 2_655
O2W Na1 2.824(19) 3_665

loop_
_platon_squeeze_void_nr
_platon_squeeze_void_average_x
_platon_squeeze_void_average_y
_platon_squeeze_void_average_z
_platon_squeeze_void_volume
_platon_squeeze_void_count_electrons
1 0.000 0.000 0.004 958.0 485.8
2 0.133 0.754 0.338 163.3 92.7
3 0.246 0.379 0.338 164.0 89.4
4 0.333 0.667 0.304 113.5 186.8
5 0.379 0.133 0.838 163.1 96.0
6 0.621 0.867 0.338 162.7 92.6
7 0.667 0.333 0.804 113.5 197.6
8 0.754 0.621 0.838 163.4 100.2
9 0.867 0.246 0.838 163.7 97.1
